data_2227277
loop_
_publ_author_name
'Black, Harrison M.'
'Baughman, Russell G.'

_publ_section_title
;
 1-(4-Bromo-3-chlorophenyl)-3-methoxy-3-methylurea (chlorbromuron)
;
_journal_coeditor_code BV2148
_journal_issue 9
_journal_name_full 'Acta Crystallographica Section E'
_journal_page_first o2221
_journal_paper_doi 10.1107/S1600536810030606
_journal_volume 66
_journal_year 2010
_chemical_formula_iupac 'C9 H10 Br Cl N2 O2'
_chemical_formula_moiety 'C9 H10 Br Cl N2 O2'
_chemical_formula_sum 'C9 H10 Br Cl N2 O2'
_chemical_formula_weight 293.55
_chemical_name_common Chlorbromuron
_chemical_name_systematic
;
1-(4-Bromo-3-chlorophenyl)-3-methoxy-3-methylurea
;
_space_group_IT_number 61
_symmetry_cell_setting orthorhombic
_symmetry_space_group_name_Hall '-P 2ac 2ab'
_symmetry_space_group_name_H-M 'P b c a'
_atom_sites_solution_hydrogens geom
_atom_sites_solution_primary direct
_atom_sites_solution_secondary difmap
_audit_creation_method SHELXL-97
_cell_angle_alpha 90.00
_cell_angle_beta 90.00
_cell_angle_gamma 90.00
_cell_formula_units_Z 8
_cell_length_a 11.3872(7)
_cell_length_b 9.5037(5)
_cell_length_c 21.512(2)
_cell_measurement_reflns_used 100
_cell_measurement_temperature 295(2)
_cell_measurement_theta_max 15.8
_cell_measurement_theta_min 10.0
_cell_volume 2328.0(3)
_computing_cell_refinement
;
XSCANS (Bruker, 1996)
;
_computing_data_collection
;
XSCANS (Bruker, 1996)
;
_computing_data_reduction 'XSCANS (Bruker, 1996)'
_computing_molecular_graphics 'SHELXTL/PC (Sheldrick, 2008)'
_computing_publication_material
;
SHELXTL/PC (Sheldrick, 2008) and SHELXL97 (Sheldrick, 2008)
;
_computing_structure_refinement 'SHELXL97 (Sheldrick, 2008)'
_computing_structure_solution 'SHELXS86 (Sheldrick, 2008)'
_diffrn_ambient_temperature 295(2)
_diffrn_measured_fraction_theta_full 0.985
_diffrn_measured_fraction_theta_max 0.985
_diffrn_measurement_device 'Bruker P4 diffractometer'
_diffrn_measurement_method \W
_diffrn_radiation_monochromator graphite
_diffrn_radiation_source 'normal-focus sealed tube'
_diffrn_radiation_type MoK\a
_diffrn_radiation_wavelength 0.71073
_diffrn_reflns_av_R_equivalents 0.1074
_diffrn_reflns_av_sigmaI/netI 0.0712
_diffrn_reflns_limit_h_max 13
_diffrn_reflns_limit_h_min -1
_diffrn_reflns_limit_k_max 1
_diffrn_reflns_limit_k_min -11
_diffrn_reflns_limit_l_max 1
_diffrn_reflns_limit_l_min -25
_diffrn_reflns_number 2643
_diffrn_reflns_theta_full 24.99
_diffrn_reflns_theta_max 24.99
_diffrn_reflns_theta_min 1.89
_diffrn_standards_decay_% 1.3
_diffrn_standards_interval_count 100
_diffrn_standards_number 3
_exptl_absorpt_coefficient_mu 3.743
_exptl_absorpt_correction_T_max 0.331
_exptl_absorpt_correction_T_min 0.224
_exptl_absorpt_correction_type integration
_exptl_absorpt_process_details '(XSHELL; Bruker, 1999)'
_exptl_crystal_colour colorless
_exptl_crystal_density_diffrn 1.675
_exptl_crystal_density_method 'not measured'
_exptl_crystal_description 'Rectangular prism'
_exptl_crystal_F_000 1168
_exptl_crystal_size_max 0.44
_exptl_crystal_size_mid 0.44
_exptl_crystal_size_min 0.42
_refine_diff_density_max 1.127
_refine_diff_density_min -0.633
_refine_ls_extinction_method none
_refine_ls_goodness_of_fit_ref 0.988
_refine_ls_hydrogen_treatment constr
_refine_ls_matrix_type full
_refine_ls_number_parameters 136
_refine_ls_number_reflns 2017
_refine_ls_number_restraints 0
_refine_ls_restrained_S_all 0.988
_refine_ls_R_factor_all 0.1113
_refine_ls_R_factor_gt 0.0647
_refine_ls_shift/su_max 0.000
_refine_ls_shift/su_mean 0.000
_refine_ls_structure_factor_coef Fsqd
_refine_ls_weighting_details 'w=1/[\s^2^(Fo^2^)+(0.1011P)^2^+0.0100P] where P=(Fo^2^+2Fc^2^)/3'
_refine_ls_weighting_scheme calc
_refine_ls_wR_factor_gt 0.1471
_refine_ls_wR_factor_ref 0.1727
_reflns_number_gt 1230
_reflns_number_total 2017
_reflns_threshold_expression I>2\s(I)
_cod_data_source_file bv2148.cif
_cod_data_source_block I
_cod_database_code 2227277
_cod_database_fobs_code 2227277

loop_
_symmetry_equiv_pos_as_xyz
'x, y, z'
'-x+1/2, -y, z+1/2'
'-x, y+1/2, -z+1/2'
'x+1/2, -y+1/2, -z'
'-x, -y, -z'
'x-1/2, y, -z-1/2'
'x, -y-1/2, z-1/2'
'-x-1/2, y-1/2, z'

loop_
_atom_site_type_symbol
_atom_site_label
_atom_site_fract_x
_atom_site_fract_y
_atom_site_fract_z
_atom_site_U_iso_or_equiv
_atom_site_adp_type
_atom_site_calc_flag
_atom_site_refinement_flags
_atom_site_occupancy
_atom_site_disorder_assembly
_atom_site_disorder_group
Br Br1 0.99321(6) 0.13975(8) 0.40066(3) 0.0648(4) Uani d . 1 . .
Cl Cl1 0.75978(19) -0.0374(2) 0.44369(7) 0.0690(6) Uani d . 1 . .
O O1 0.6655(4) 0.0148(4) 0.6675(2) 0.0571(12) Uani d . 1 . .
O O2 0.6463(4) 0.3363(4) 0.7430(2) 0.0560(12) Uani d . 1 . .
N N1 0.7597(4) 0.2249(5) 0.6520(2) 0.0424(12) Uani d . 1 . .
H H1 0.7741 0.3050 0.6690 0.051 Uiso d R 1 . .
N N2 0.6419(5) 0.1877(5) 0.7384(2) 0.0501(14) Uani d . 1 . .
C C1 0.8124(5) 0.1972(6) 0.5945(3) 0.0389(14) Uani d . 1 . .
C C2 0.7677(6) 0.1002(6) 0.5513(3) 0.0449(15) Uani d . 1 . .
H H2 0.7011 0.0479 0.5609 0.054 Uiso d R 1 . .
C C3 0.8216(5) 0.0839(6) 0.4948(3) 0.0457(15) Uani d . 1 . .
C C4 0.9200(5) 0.1589(6) 0.4788(3) 0.0443(15) Uani d . 1 . .
C C5 0.9659(5) 0.2525(7) 0.5221(3) 0.0506(17) Uani d . 1 . .
H H5 1.0328 0.3040 0.5121 0.061 Uiso d R 1 . .
C C6 0.9133(6) 0.2707(6) 0.5784(3) 0.0466(15) Uani d . 1 . .
H H6 0.9457 0.3331 0.6070 0.056 Uiso d R 1 . .
C C7 0.6870(6) 0.1363(7) 0.6830(3) 0.0429(15) Uani d . 1 . .
C C8 0.5314(7) 0.1313(8) 0.7610(4) 0.074(2) Uani d . 1 . .
H H8A 0.5320 0.0306 0.7571 0.111 Uiso d R 1 . .
H H8B 0.5204 0.1565 0.8038 0.111 Uiso d R 1 . .
H H8C 0.4684 0.1693 0.7366 0.111 Uiso d R 1 . .
C C9 0.7083(8) 0.3723(8) 0.7985(3) 0.079(2) Uani d . 1 . .
H H9A 0.7121 0.4729 0.8023 0.118 Uiso d R 1 . .
H H9B 0.6691 0.3336 0.8341 0.118 Uiso d R 1 . .
H H9C 0.7864 0.3348 0.7960 0.118 Uiso d R 1 . .

loop_
_atom_site_aniso_label
_atom_site_aniso_U_11
_atom_site_aniso_U_22
_atom_site_aniso_U_33
_atom_site_aniso_U_12
_atom_site_aniso_U_13
_atom_site_aniso_U_23
Br1 0.0657(5) 0.0802(6) 0.0485(5) 0.0019(4) 0.0147(4) 0.0053(4)
Cl1 0.0940(14) 0.0718(12) 0.0412(9) -0.0225(10) 0.0052(10) -0.0125(9)
O1 0.084(3) 0.038(3) 0.049(3) -0.006(2) 0.007(3) -0.005(2)
O2 0.071(3) 0.047(2) 0.051(3) 0.007(2) 0.003(2) -0.013(2)
N1 0.049(3) 0.037(3) 0.041(3) 0.003(2) -0.001(3) -0.008(2)
N2 0.065(4) 0.042(3) 0.043(3) 0.006(3) 0.009(3) -0.007(2)
C1 0.043(3) 0.033(3) 0.041(3) 0.008(3) -0.001(3) 0.000(3)
C2 0.051(4) 0.042(3) 0.042(3) -0.002(3) 0.005(3) 0.005(3)
C3 0.053(4) 0.043(3) 0.041(4) 0.000(3) -0.002(3) 0.001(3)
C4 0.041(4) 0.051(4) 0.040(3) 0.009(3) 0.005(3) 0.002(3)
C5 0.039(3) 0.047(4) 0.065(5) -0.006(3) 0.000(3) 0.009(3)
C6 0.050(4) 0.046(4) 0.045(4) -0.003(3) -0.003(3) -0.002(3)
C7 0.052(4) 0.042(4) 0.035(3) 0.007(3) -0.004(3) 0.000(3)
C8 0.077(5) 0.074(5) 0.070(5) -0.009(4) 0.024(4) -0.009(4)
C9 0.094(6) 0.088(6) 0.054(5) -0.018(5) 0.003(4) -0.023(4)

loop_
_atom_type_symbol
_atom_type_description
_atom_type_scat_dispersion_real
_atom_type_scat_dispersion_imag
_atom_type_scat_source
C C 0.0033 0.0016 'International Tables Vol C Tables 4.2.6.8 and 6.1.1.4'
H H 0.0000 0.0000 'International Tables Vol C Tables 4.2.6.8 and 6.1.1.4'
N N 0.0061 0.0033 'International Tables Vol C Tables 4.2.6.8 and 6.1.1.4'
O O 0.0106 0.0060 'International Tables Vol C Tables 4.2.6.8 and 6.1.1.4'
Cl Cl 0.1484 0.1585 'International Tables Vol C Tables 4.2.6.8 and 6.1.1.4'
Br Br -0.2901 2.4595 'International Tables Vol C Tables 4.2.6.8 and 6.1.1.4'

loop_
_geom_angle_atom_site_label_1
_geom_angle_atom_site_label_2
_geom_angle_atom_site_label_3
_geom_angle_site_symmetry_1
_geom_angle_site_symmetry_3
_geom_angle
_geom_angle_publ_flag
N2 O2 C9 . . 108.4(5) ?
C7 N1 C1 . . 125.4(5) y
C7 N1 H1 . . 117.2 y
C1 N1 H1 . . 117.4 y
C7 N2 O2 . . 113.5(5) y
C7 N2 C8 . . 118.6(6) y
O2 N2 C8 . . 112.0(5) y
C6 C1 N1 . . 118.7(5) ?
C6 C1 C2 . . 117.8(6) ?
N1 C1 C2 . . 123.5(5) ?
C3 C2 C1 . . 119.9(6) ?
C3 C2 H2 . . 120.1 ?
C1 C2 H2 . . 120.0 ?
C4 C3 C2 . . 121.9(6) ?
C4 C3 Cl1 . . 121.1(5) ?
C2 C3 Cl1 . . 117.0(5) ?
C3 C4 C5 . . 118.1(6) ?
C3 C4 Br1 . . 122.3(5) ?
C5 C4 Br1 . . 119.6(5) ?
C6 C5 C4 . . 120.8(6) ?
C6 C5 H5 . . 119.9 ?
C4 C5 H5 . . 119.3 ?
C5 C6 C1 . . 121.4(6) ?
C5 C6 H6 . . 119.6 ?
C1 C6 H6 . . 119.0 ?
O1 C7 N1 . . 124.9(5) ?
O1 C7 N2 . . 119.5(6) ?
N1 C7 N2 . . 115.4(5) ?
N2 C8 H8A . . 109.4 ?
N2 C8 H8B . . 110.0 ?
H8A C8 H8B . . 109.5 ?
N2 C8 H8C . . 109.0 ?
H8A C8 H8C . . 109.5 ?
H8B C8 H8C . . 109.5 ?
O2 C9 H9A . . 109.4 ?
O2 C9 H9B . . 110.2 ?
H9A C9 H9B . . 109.5 ?
O2 C9 H9C . . 108.8 ?
H9A C9 H9C . . 109.5 ?
H9B C9 H9C . . 109.5 ?

loop_
_geom_bond_atom_site_label_1
_geom_bond_atom_site_label_2
_geom_bond_site_symmetry_2
_geom_bond_distance
_geom_bond_publ_flag
Br1 C4 . 1.885(6) y
Cl1 C3 . 1.741(6) y
O1 C7 . 1.227(7) y
O2 N2 . 1.417(6) y
O2 C9 . 1.428(8) ?
N1 C7 . 1.356(8) ?
N1 C1 . 1.401(7) ?
N1 H1 . 0.8602 ?
N2 C7 . 1.385(7) ?
N2 C8 . 1.452(9) ?
C1 C6 . 1.388(8) ?
C1 C2 . 1.404(8) ?
C2 C3 . 1.372(8) ?
C2 H2 . 0.9303 ?
C3 C4 . 1.372(9) ?
C4 C5 . 1.390(9) ?
C5 C6 . 1.363(9) ?
C5 H5 . 0.9302 ?
C6 H6 . 0.9302 ?
C8 H8A . 0.9604 ?
C8 H8B . 0.9599 ?
C8 H8C . 0.9601 ?
C9 H9A . 0.9605 ?
C9 H9B . 0.9600 ?
C9 H9C . 0.9602 ?

loop_
_geom_hbond_atom_site_label_D
_geom_hbond_atom_site_label_H
_geom_hbond_atom_site_label_A
_geom_hbond_site_symmetry_A
_geom_hbond_distance_DH
_geom_hbond_distance_HA
_geom_hbond_distance_DA
_geom_hbond_angle_DHA
N1 H1 O1 8_765 0.86 2.11 2.902(7) 153
N1 H1 O2 . 0.86 2.18 2.573(6) 108
C2 H2 O1 . 0.93 2.35 2.873(7) 115

loop_
_geom_torsion_atom_site_label_1
_geom_torsion_atom_site_label_2
_geom_torsion_atom_site_label_3
_geom_torsion_atom_site_label_4
_geom_torsion_site_symmetry_1
_geom_torsion_site_symmetry_2
_geom_torsion_site_symmetry_3
_geom_torsion_site_symmetry_4
_geom_torsion
_geom_torsion_publ_flag
C9 O2 N2 C7 . . . . -124.6(6) y
C9 O2 N2 C8 . . . . 97.8(7) y
C7 N1 C1 C6 . . . . -157.8(6) ?
C7 N1 C1 C2 . . . . 23.3(9) y
C6 C1 C2 C3 . . . . -1.8(9) ?
N1 C1 C2 C3 . . . . 177.0(5) ?
C1 C2 C3 C4 . . . . 0.7(9) ?
C1 C2 C3 Cl1 . . . . -179.4(5) ?
C2 C3 C4 C5 . . . . 0.8(9) ?
Cl1 C3 C4 C5 . . . . -179.1(5) ?
C2 C3 C4 Br1 . . . . -178.8(5) ?
Cl1 C3 C4 Br1 . . . . 1.3(8) ?
C3 C4 C5 C6 . . . . -1.1(9) ?
Br1 C4 C5 C6 . . . . 178.5(5) ?
C4 C5 C6 C1 . . . . -0.1(9) ?
N1 C1 C6 C5 . . . . -177.4(5) ?
C2 C1 C6 C5 . . . . 1.6(9) ?
C1 N1 C7 O1 . . . . 6.7(10) ?
C1 N1 C7 N2 . . . . -178.0(5) ?
O2 N2 C7 O1 . . . . -164.2(5) ?
C8 N2 C7 O1 . . . . -29.6(9) ?
O2 N2 C7 N1 . . . . 20.2(7) y
C8 N2 C7 N1 . . . . 154.8(6) ?

loop_
_cod_related_entry_id
_cod_related_entry_database
_cod_related_entry_code
1 ChemSpider 24141
